data_4031019
loop_
_publ_author_name
'Si, Chang-Mei'
'Mao, Zhuo-Ya'
'Dong, Han-Qing'
'Du, Zhen-Ting'
'Wei, Bang-Guo'
'Lin, Guo-Qiang'

_publ_section_title
;
 Divergent Method to trans-5-Hydroxy-6-alkynyl/alkenyl-2-piperidinones:
 Syntheses of (-)-Epiquinamide and (+)-Swainsonine.
;
_journal_issue 11
_journal_name_full 'The Journal of organic chemistry'
_journal_page_first 5824
_journal_page_last 5833
_journal_paper_doi 10.1021/acs.joc.5b00803
_journal_volume 80
_journal_year 2015
_chemical_absolute_configuration ad
_chemical_formula_sum 'C24 H34 Cl N O4 Si'
_chemical_formula_weight 464.06
_chemical_name_systematic
; 
 ? 
;
_space_group_crystal_system monoclinic
_space_group_IT_number 4
_space_group_name_Hall 'P 2yb'
_space_group_name_H-M_alt 'P 1 21 1'
_symmetry_space_group_name_Hall 'P 2yb'
_symmetry_space_group_name_H-M 'P 1 21 1'
_atom_sites_solution_hydrogens geom
_audit_creation_method SHELXL-2013
_cell_angle_alpha 90
_cell_angle_beta 112.415(15)
_cell_angle_gamma 90
_cell_formula_units_Z 2
_cell_length_a 10.902(9)
_cell_length_b 11.579(9)
_cell_length_c 11.064(9)
_cell_measurement_reflns_used 3247
_cell_measurement_temperature 293(2)
_cell_measurement_theta_max 50.594
_cell_measurement_theta_min 4.463
_cell_volume 1291.1(18)
_computing_cell_refinement 'Bruker SMART'
_computing_data_collection 'Bruker SMART'
_computing_data_reduction 'Bruker SHELXTL'
_computing_molecular_graphics 'Bruker SHELXTL'
_computing_publication_material 'Bruker SHELXTL'
_computing_structure_refinement 'SHELXL-2013 (Sheldrick, 2013)'
_computing_structure_solution 'Bruker SHELXTL'
_diffrn_ambient_temperature 293(2)
_diffrn_measured_fraction_theta_full 1.000
_diffrn_measured_fraction_theta_max 1.000
_diffrn_measurement_device_type 'CCD area detector'
_diffrn_measurement_method 'phi and omega scans'
_diffrn_radiation_type MoK\a
_diffrn_radiation_wavelength 0.71073
_diffrn_reflns_av_R_equivalents 0.0262
_diffrn_reflns_av_unetI/netI 0.0377
_diffrn_reflns_laue_measured_fraction_full 1.000
_diffrn_reflns_laue_measured_fraction_max 1.000
_diffrn_reflns_limit_h_max 13
_diffrn_reflns_limit_h_min -13
_diffrn_reflns_limit_k_max 14
_diffrn_reflns_limit_k_min -13
_diffrn_reflns_limit_l_max 13
_diffrn_reflns_limit_l_min -9
_diffrn_reflns_number 7826
_diffrn_reflns_point_group_measured_fraction_full 0.869
_diffrn_reflns_point_group_measured_fraction_max 0.864
_diffrn_reflns_theta_full 25.242
_diffrn_reflns_theta_max 25.999
_diffrn_reflns_theta_min 1.991
_exptl_absorpt_coefficient_mu 0.222
_exptl_absorpt_correction_T_max 0.7457
_exptl_absorpt_correction_T_min 0.6328
_exptl_absorpt_correction_type multi-scan
_exptl_absorpt_process_details sadabs
_exptl_crystal_colour colorless
_exptl_crystal_density_diffrn 1.194
_exptl_crystal_description prismatic
_exptl_crystal_F_000 496
_exptl_crystal_size_max 0.211
_exptl_crystal_size_mid 0.166
_exptl_crystal_size_min 0.113
_refine_diff_density_max 0.508
_refine_diff_density_min -0.174
_refine_diff_density_rms 0.046
_refine_ls_abs_structure_details
; 
 Flack x determined using 1435 quotients [(I+)-(I-)]/[(I+)+(I-)] 
 (Parsons and Flack (2004), Acta Cryst. A60, s61). 
;
_refine_ls_abs_structure_Flack 0.02(5)
_refine_ls_extinction_method none
_refine_ls_goodness_of_fit_ref 1.042
_refine_ls_hydrogen_treatment constr
_refine_ls_matrix_type full
_refine_ls_number_parameters 288
_refine_ls_number_reflns 4404
_refine_ls_number_restraints 1
_refine_ls_restrained_S_all 1.042
_refine_ls_R_factor_all 0.0515
_refine_ls_R_factor_gt 0.0475
_refine_ls_shift/su_max 0.003
_refine_ls_shift/su_mean 0.000
_refine_ls_structure_factor_coef Fsqd
_refine_ls_weighting_details 'w=1/[\s^2^(Fo^2^)+(0.0941P)^2^+0.0447P] where P=(Fo^2^+2Fc^2^)/3'
_refine_ls_weighting_scheme calc
_refine_ls_wR_factor_gt 0.1309
_refine_ls_wR_factor_ref 0.1353
_reflns_Friedel_coverage 0.642
_reflns_friedel_fraction_full 0.723
_reflns_friedel_fraction_max 0.713
_reflns_number_gt 3999
_reflns_number_total 4404
_reflns_threshold_expression 'I > 2\s(I)'
_cod_data_source_file jo5b00803_si_001.cif
_cod_data_source_block cd214295
_cod_depositor_comments 'Adding full bibliography for 4031018--4031019.cif.'
_cod_original_cell_volume 1291.2(18)
_cod_database_code 4031019
_shelx_space_group_comment
; 
The symmetry employed for this shelxl refinement is uniquely defined 
by the following loop, which should always be used as a source of 
symmetry information in preference to the above space-group names. 
They are only intended as comments. 
;
_shelxl_version_number 2013-4

loop_
_space_group_symop_operation_xyz
'x, y, z'
'-x, y+1/2, -z'

loop_
_atom_site_label
_atom_site_type_symbol
_atom_site_fract_x
_atom_site_fract_y
_atom_site_fract_z
_atom_site_U_iso_or_equiv
_atom_site_adp_type
_atom_site_occupancy
_atom_site_site_symmetry_order
_atom_site_calc_flag
_atom_site_refinement_flags_posn
_atom_site_refinement_flags_adp
Cl1 Cl 1.17780(12) 1.48805(11) 1.53968(13) 0.0819(4) Uani 1 1 d . .
Si1 Si 0.49496(9) 0.94283(9) 0.69997(8) 0.0461(3) Uani 1 1 d . .
N1 N 0.6870(3) 0.8609(3) 1.1089(3) 0.0432(6) Uani 1 1 d . .
O1 O 0.5942(4) 0.7578(4) 1.2268(4) 0.0920(12) Uani 1 1 d . .
O2 O 0.4914(2) 0.9260(2) 0.8466(2) 0.0492(6) Uani 1 1 d . .
O3 O 0.8085(3) 0.6975(3) 1.1922(4) 0.0868(11) Uani 1 1 d . .
O4 O 0.8938(3) 0.8446(3) 1.1220(3) 0.0650(8) Uani 1 1 d . .
C1 C 0.5837(4) 0.8327(4) 1.1489(4) 0.0560(9) Uani 1 1 d . .
C2 C 0.4566(4) 0.8960(6) 1.0877(5) 0.0771(15) Uani 1 1 d . .
H2A H 0.4192 0.9066 1.1536 0.093 Uiso 1 1 calc R U
H2B H 0.3960 0.8470 1.0201 0.093 Uiso 1 1 calc R U
C3 C 0.4598(4) 1.0109(5) 1.0283(4) 0.0672(12) Uani 1 1 d . .
H3A H 0.4948 1.0684 1.0967 0.081 Uiso 1 1 calc R U
H3B H 0.3705 1.0336 0.9724 0.081 Uiso 1 1 calc R U
C4 C 0.5456(3) 1.0056(3) 0.9491(3) 0.0461(8) Uani 1 1 d . .
H4 H 0.5489 1.0821 0.9126 0.055 Uiso 1 1 calc R U
C5 C 0.6862(3) 0.9678(3) 1.0358(3) 0.0406(7) Uani 1 1 d . .
H5 H 0.7324 0.9503 0.9773 0.049 Uiso 1 1 calc R U
C6 C 0.7600(3) 1.0608(3) 1.1219(3) 0.0465(8) Uani 1 1 d . .
C7 C 0.8257(4) 1.1370(3) 1.1894(4) 0.0489(8) Uani 1 1 d . .
C8 C 0.9099(3) 1.2225(3) 1.2725(3) 0.0472(8) Uani 1 1 d . .
C9 C 1.0238(4) 1.1906(4) 1.3775(4) 0.0549(9) Uani 1 1 d . .
H9 H 1.0452 1.1128 1.3928 0.066 Uiso 1 1 calc R U
C10 C 1.1056(4) 1.2724(4) 1.4596(4) 0.0572(9) Uani 1 1 d . .
H10 H 1.1815 1.2503 1.5300 0.069 Uiso 1 1 calc R U
C11 C 1.0740(3) 1.3852(4) 1.4362(4) 0.0518(8) Uani 1 1 d . .
C12 C 0.9612(4) 1.4207(4) 1.3339(4) 0.0655(10) Uani 1 1 d . .
H12 H 0.9404 1.4987 1.3203 0.079 Uiso 1 1 calc R U
C13 C 0.8793(4) 1.3383(4) 1.2519(4) 0.0627(10) Uani 1 1 d . .
H13 H 0.8031 1.3611 1.1823 0.075 Uiso 1 1 calc R U
C14 C 0.8004(3) 0.7907(3) 1.1473(4) 0.0503(8) Uani 1 1 d . .
C15 C 1.0263(4) 0.7925(5) 1.1507(6) 0.0825(15) Uani 1 1 d . .
C16 C 1.0066(8) 0.6809(10) 1.0725(8) 0.136(4) Uani 1 1 d . .
H16A H 0.9640 0.6978 0.9809 0.204 Uiso 1 1 calc R U
H16B H 0.9522 0.6290 1.0980 0.204 Uiso 1 1 calc R U
H16C H 1.0913 0.6457 1.0893 0.204 Uiso 1 1 calc R U
C17 C 1.0933(5) 0.7688(7) 1.2947(6) 0.102(2) Uani 1 1 d . .
H17A H 1.1849 0.7504 1.3154 0.153 Uiso 1 1 calc R U
H17B H 1.0504 0.7049 1.3178 0.153 Uiso 1 1 calc R U
H17C H 1.0873 0.8360 1.3430 0.153 Uiso 1 1 calc R U
C18 C 1.0923(7) 0.8834(11) 1.1044(14) 0.175(5) Uani 1 1 d . .
H18A H 1.0442 0.8958 1.0126 0.263 Uiso 1 1 calc R U
H18B H 1.1814 0.8598 1.1194 0.263 Uiso 1 1 calc R U
H18C H 1.0944 0.9537 1.1510 0.263 Uiso 1 1 calc R U
C19 C 0.6305(5) 1.0439(5) 0.7079(5) 0.0722(13) Uani 1 1 d . .
H19A H 0.6191 1.1158 0.7455 0.108 Uiso 1 1 calc R U
H19B H 0.6278 1.0573 0.6213 0.108 Uiso 1 1 calc R U
H19C H 0.7146 1.0108 0.7609 0.108 Uiso 1 1 calc R U
C20 C 0.3327(4) 1.0012(5) 0.5880(4) 0.0680(11) Uani 1 1 d . .
H20A H 0.2640 0.9462 0.5795 0.102 Uiso 1 1 calc R U
H20B H 0.3358 1.0155 0.5038 0.102 Uiso 1 1 calc R U
H20C H 0.3145 1.0721 0.6230 0.102 Uiso 1 1 calc R U
C21 C 0.5270(4) 0.7959(4) 0.6494(4) 0.0581(9) Uani 1 1 d . .
C22 C 0.6596(6) 0.7497(6) 0.7461(6) 0.0916(17) Uani 1 1 d . .
H22A H 0.6752 0.6742 0.7190 0.137 Uiso 1 1 calc R U
H22B H 0.6571 0.7451 0.8317 0.137 Uiso 1 1 calc R U
H22C H 0.7298 0.8007 0.7481 0.137 Uiso 1 1 calc R U
C23 C 0.5295(6) 0.8041(5) 0.5120(5) 0.0845(15) Uani 1 1 d . .
H23A H 0.5544 0.7307 0.4880 0.127 Uiso 1 1 calc R U
H23B H 0.5927 0.8616 0.5114 0.127 Uiso 1 1 calc R U
H23C H 0.4430 0.8251 0.4506 0.127 Uiso 1 1 calc R U
C24 C 0.4146(5) 0.7138(4) 0.6458(5) 0.0739(12) Uani 1 1 d . .
H24A H 0.3315 0.7423 0.5844 0.111 Uiso 1 1 calc R U
H24B H 0.4112 0.7098 0.7312 0.111 Uiso 1 1 calc R U
H24C H 0.4309 0.6382 0.6197 0.111 Uiso 1 1 calc R U

loop_
_atom_site_aniso_label
_atom_site_aniso_U_11
_atom_site_aniso_U_22
_atom_site_aniso_U_33
_atom_site_aniso_U_23
_atom_site_aniso_U_13
_atom_site_aniso_U_12
Cl1 0.0693(6) 0.0715(7) 0.0911(8) -0.0406(6) 0.0152(6) -0.0164(5)
Si1 0.0471(5) 0.0483(5) 0.0368(4) -0.0015(4) 0.0094(3) -0.0084(4)
N1 0.0383(12) 0.0472(16) 0.0392(13) -0.0023(12) 0.0094(10) -0.0049(12)
O1 0.091(2) 0.096(3) 0.098(3) 0.028(2) 0.046(2) -0.016(2)
O2 0.0517(12) 0.0547(16) 0.0344(10) -0.0079(11) 0.0087(9) -0.0113(11)
O3 0.076(2) 0.058(2) 0.113(3) 0.025(2) 0.0214(19) 0.0085(17)
O4 0.0458(13) 0.0632(18) 0.090(2) 0.0168(16) 0.0303(13) 0.0133(12)
C1 0.054(2) 0.069(3) 0.0441(18) -0.0061(19) 0.0176(15) -0.0161(18)
C2 0.051(2) 0.126(5) 0.059(2) 0.007(3) 0.0256(18) 0.001(2)
C3 0.047(2) 0.090(3) 0.058(2) -0.016(2) 0.0133(17) 0.017(2)
C4 0.0409(16) 0.050(2) 0.0382(16) -0.0068(14) 0.0050(13) 0.0023(15)
C5 0.0380(14) 0.044(2) 0.0374(14) -0.0012(13) 0.0114(12) -0.0007(12)
C6 0.0437(17) 0.050(2) 0.0402(16) 0.0003(15) 0.0098(14) -0.0026(15)
C7 0.0460(17) 0.049(2) 0.0476(18) -0.0006(16) 0.0129(15) -0.0078(15)
C8 0.0457(16) 0.0488(19) 0.0462(17) -0.0022(15) 0.0165(14) -0.0090(15)
C9 0.0491(18) 0.047(2) 0.060(2) -0.0044(17) 0.0115(16) -0.0040(16)
C10 0.0442(18) 0.059(2) 0.055(2) -0.0045(18) 0.0041(15) -0.0023(17)
C11 0.0479(18) 0.053(2) 0.0545(19) -0.0168(17) 0.0199(16) -0.0099(16)
C12 0.069(2) 0.042(2) 0.071(2) -0.0077(19) 0.0117(19) -0.0038(18)
C13 0.060(2) 0.051(2) 0.057(2) 0.0002(18) 0.0000(18) -0.0029(18)
C14 0.0457(18) 0.044(2) 0.0509(19) -0.0019(16) 0.0073(15) -0.0015(15)
C15 0.051(2) 0.097(4) 0.101(4) 0.014(3) 0.029(2) 0.029(3)
C16 0.120(5) 0.168(8) 0.112(5) -0.027(5) 0.035(4) 0.072(6)
C17 0.056(3) 0.124(5) 0.099(4) -0.009(4) 0.000(2) 0.017(3)
C18 0.084(4) 0.188(9) 0.291(12) 0.098(10) 0.113(6) 0.040(5)
C19 0.073(3) 0.076(3) 0.063(2) -0.002(2) 0.021(2) -0.033(2)
C20 0.059(2) 0.072(3) 0.058(2) 0.011(2) 0.0044(18) 0.005(2)
C21 0.066(2) 0.054(2) 0.054(2) -0.0119(18) 0.0220(18) -0.0059(19)
C22 0.088(3) 0.072(3) 0.104(4) -0.012(3) 0.025(3) 0.024(3)
C23 0.106(4) 0.090(4) 0.071(3) -0.025(3) 0.049(3) -0.016(3)
C24 0.095(3) 0.052(2) 0.075(3) -0.009(2) 0.032(2) -0.024(2)

loop_
_atom_type_symbol
_atom_type_description
_atom_type_scat_dispersion_real
_atom_type_scat_dispersion_imag
_atom_type_scat_source
C C 0.0033 0.0016 'International Tables Vol C Tables 4.2.6.8 and 6.1.1.4'
H H 0.0000 0.0000 'International Tables Vol C Tables 4.2.6.8 and 6.1.1.4'
N N 0.0061 0.0033 'International Tables Vol C Tables 4.2.6.8 and 6.1.1.4'
O O 0.0106 0.0060 'International Tables Vol C Tables 4.2.6.8 and 6.1.1.4'
Si Si 0.0817 0.0704 'International Tables Vol C Tables 4.2.6.8 and 6.1.1.4'
Cl Cl 0.1484 0.1585 'International Tables Vol C Tables 4.2.6.8 and 6.1.1.4'

loop_
_geom_angle_atom_site_label_1
_geom_angle_atom_site_label_2
_geom_angle_atom_site_label_3
_geom_angle
O2 Si1 C20 108.98(19)
O2 Si1 C19 110.15(17)
C20 Si1 C19 109.9(2)
O2 Si1 C21 105.34(17)
C20 Si1 C21 111.8(2)
C19 Si1 C21 110.6(2)
C1 N1 C14 119.5(3)
C1 N1 C5 122.2(3)
C14 N1 C5 118.1(3)
C4 O2 Si1 123.8(2)
C14 O4 C15 122.2(4)
O1 C1 N1 122.0(4)
O1 C1 C2 120.2(4)
N1 C1 C2 117.7(4)
C1 C2 C3 117.9(4)
C1 C2 H2A 107.8
C3 C2 H2A 107.8
C1 C2 H2B 107.8
C3 C2 H2B 107.8
H2A C2 H2B 107.2
C2 C3 C4 110.1(4)
C2 C3 H3A 109.6
C4 C3 H3A 109.6
C2 C3 H3B 109.6
C4 C3 H3B 109.6
H3A C3 H3B 108.2
O2 C4 C3 109.4(3)
O2 C4 C5 109.3(3)
C3 C4 C5 110.1(3)
O2 C4 H4 109.3
C3 C4 H4 109.3
C5 C4 H4 109.3
C6 C5 N1 112.0(3)
C6 C5 C4 111.7(3)
N1 C5 C4 112.2(3)
C6 C5 H5 106.9
N1 C5 H5 106.9
C4 C5 H5 106.9
C7 C6 C5 176.3(4)
C6 C7 C8 176.6(4)
C13 C8 C9 118.6(3)
C13 C8 C7 120.9(3)
C9 C8 C7 120.5(4)
C10 C9 C8 121.1(4)
C10 C9 H9 119.4
C8 C9 H9 119.4
C11 C10 C9 119.0(4)
C11 C10 H10 120.5
C9 C10 H10 120.5
C10 C11 C12 121.9(4)
C10 C11 Cl1 118.8(3)
C12 C11 Cl1 119.3(3)
C11 C12 C13 118.9(4)
C11 C12 H12 120.5
C13 C12 H12 120.5
C8 C13 C12 120.5(4)
C8 C13 H13 119.7
C12 C13 H13 119.7
O3 C14 O4 126.0(4)
O3 C14 N1 125.0(4)
O4 C14 N1 109.0(3)
C18 C15 O4 101.5(5)
C18 C15 C17 113.3(7)
O4 C15 C17 109.9(4)
C18 C15 C16 112.9(8)
O4 C15 C16 108.0(5)
C17 C15 C16 110.7(6)
C15 C16 H16A 109.5
C15 C16 H16B 109.5
H16A C16 H16B 109.5
C15 C16 H16C 109.5
H16A C16 H16C 109.5
H16B C16 H16C 109.5
C15 C17 H17A 109.5
C15 C17 H17B 109.5
H17A C17 H17B 109.5
C15 C17 H17C 109.5
H17A C17 H17C 109.5
H17B C17 H17C 109.5
C15 C18 H18A 109.5
C15 C18 H18B 109.5
H18A C18 H18B 109.5
C15 C18 H18C 109.5
H18A C18 H18C 109.5
H18B C18 H18C 109.5
Si1 C19 H19A 109.5
Si1 C19 H19B 109.5
H19A C19 H19B 109.5
Si1 C19 H19C 109.5
H19A C19 H19C 109.5
H19B C19 H19C 109.5
Si1 C20 H20A 109.5
Si1 C20 H20B 109.5
H20A C20 H20B 109.5
Si1 C20 H20C 109.5
H20A C20 H20C 109.5
H20B C20 H20C 109.5
C22 C21 C23 110.2(4)
C22 C21 C24 109.4(4)
C23 C21 C24 109.1(4)
C22 C21 Si1 110.2(3)
C23 C21 Si1 108.5(3)
C24 C21 Si1 109.4(3)
C21 C22 H22A 109.5
C21 C22 H22B 109.5
H22A C22 H22B 109.5
C21 C22 H22C 109.5
H22A C22 H22C 109.5
H22B C22 H22C 109.5
C21 C23 H23A 109.5
C21 C23 H23B 109.5
H23A C23 H23B 109.5
C21 C23 H23C 109.5
H23A C23 H23C 109.5
H23B C23 H23C 109.5
C21 C24 H24A 109.5
C21 C24 H24B 109.5
H24A C24 H24B 109.5
C21 C24 H24C 109.5
H24A C24 H24C 109.5
H24B C24 H24C 109.5

loop_
_geom_bond_atom_site_label_1
_geom_bond_atom_site_label_2
_geom_bond_distance
Cl1 C11 1.738(4)
Si1 O2 1.649(3)
Si1 C20 1.857(4)
Si1 C19 1.861(4)
Si1 C21 1.864(4)
N1 C1 1.397(5)
N1 C14 1.404(5)
N1 C5 1.477(4)
O1 C1 1.197(6)
O2 C4 1.405(4)
O3 C14 1.177(5)
O4 C14 1.312(5)
O4 C15 1.483(5)
C1 C2 1.483(7)
C2 C3 1.490(8)
C2 H2A 0.9700
C2 H2B 0.9700
C3 C4 1.507(5)
C3 H3A 0.9700
C3 H3B 0.9700
C4 C5 1.530(4)
C4 H4 0.9800
C5 C6 1.460(5)
C5 H5 0.9800
C6 C7 1.200(5)
C7 C8 1.422(5)
C8 C13 1.379(6)
C8 C9 1.389(5)
C9 C10 1.378(6)
C9 H9 0.9300
C10 C11 1.350(6)
C10 H10 0.9300
C11 C12 1.379(6)
C12 C13 1.383(6)
C12 H12 0.9300
C13 H13 0.9300
C15 C18 1.473(11)
C15 C17 1.504(9)
C15 C16 1.524(11)
C16 H16A 0.9600
C16 H16B 0.9600
C16 H16C 0.9600
C17 H17A 0.9600
C17 H17B 0.9600
C17 H17C 0.9600
C18 H18A 0.9600
C18 H18B 0.9600
C18 H18C 0.9600
C19 H19A 0.9600
C19 H19B 0.9600
C19 H19C 0.9600
C20 H20A 0.9600
C20 H20B 0.9600
C20 H20C 0.9600
C21 C22 1.530(7)
C21 C23 1.534(6)
C21 C24 1.540(6)
C22 H22A 0.9600
C22 H22B 0.9600
C22 H22C 0.9600
C23 H23A 0.9600
C23 H23B 0.9600
C23 H23C 0.9600
C24 H24A 0.9600
C24 H24B 0.9600
C24 H24C 0.9600

loop_
_geom_torsion_atom_site_label_1
_geom_torsion_atom_site_label_2
_geom_torsion_atom_site_label_3
_geom_torsion_atom_site_label_4
_geom_torsion
C20 Si1 O2 C4 -98.7(3)
C19 Si1 O2 C4 21.9(3)
C21 Si1 O2 C4 141.1(3)
C14 N1 C1 O1 8.3(6)
C5 N1 C1 O1 -166.7(4)
C14 N1 C1 C2 -169.3(4)
C5 N1 C1 C2 15.7(5)
O1 C1 C2 C3 159.9(4)
N1 C1 C2 C3 -22.4(6)
C1 C2 C3 C4 44.3(5)
Si1 O2 C4 C3 144.1(3)
Si1 O2 C4 C5 -95.3(3)
C2 C3 C4 O2 61.9(4)
C2 C3 C4 C5 -58.3(4)
C1 N1 C5 C6 95.6(4)
C14 N1 C5 C6 -79.5(4)
C1 N1 C5 C4 -30.9(4)
C14 N1 C5 C4 154.0(3)
O2 C4 C5 C6 164.8(3)
C3 C4 C5 C6 -74.9(4)
O2 C4 C5 N1 -68.5(3)
C3 C4 C5 N1 51.7(4)
C13 C8 C9 C10 -0.4(6)
C7 C8 C9 C10 -179.4(4)
C8 C9 C10 C11 -0.4(6)
C9 C10 C11 C12 1.1(6)
C9 C10 C11 Cl1 -179.8(3)
C10 C11 C12 C13 -1.0(7)
Cl1 C11 C12 C13 179.8(4)
C9 C8 C13 C12 0.4(7)
C7 C8 C13 C12 179.4(4)
C11 C12 C13 C8 0.3(7)
C15 O4 C14 O3 -1.1(7)
C15 O4 C14 N1 -179.6(4)
C1 N1 C14 O3 14.0(6)
C5 N1 C14 O3 -170.8(4)
C1 N1 C14 O4 -167.5(3)
C5 N1 C14 O4 7.8(4)
C14 O4 C15 C18 179.3(8)
C14 O4 C15 C17 -60.5(6)
C14 O4 C15 C16 60.3(7)
O2 Si1 C21 C22 -60.2(4)
C20 Si1 C21 C22 -178.5(4)
C19 Si1 C21 C22 58.8(4)
O2 Si1 C21 C23 179.1(3)
C20 Si1 C21 C23 60.8(4)
C19 Si1 C21 C23 -61.9(4)
O2 Si1 C21 C24 60.1(3)
C20 Si1 C21 C24 -58.1(4)
C19 Si1 C21 C24 179.1(3)
